data_1515469
loop_
_publ_author_name
'Zhao, Zujin'
'Lu, Ping'
'Lam, Jacky W. Y.'
'Wang, Zhiming'
'Chan, Carrie Y. K.'
'Sung, Herman H. Y.'
'Williams, Ian D.'
'Ma, Yuguang'
'Tang, Ben Zhong'

_publ_section_title
;
 Molecular anchors in the solid state: Restriction of intramolecular
 rotation boosts emission efficiency of luminogen aggregates to unity
;
_journal_issue 4
_journal_name_full 'Chemical Science'
_journal_page_first 672
_journal_paper_doi 10.1039/c0sc00521e
_journal_volume 2
_journal_year 2011
_chemical_formula_sum 'C35 H25 N'
_chemical_formula_weight 459.56
_chemical_name_systematic
;
?
;
_space_group_IT_number 2
_symmetry_cell_setting triclinic
_symmetry_space_group_name_Hall '-P 1'
_symmetry_space_group_name_H-M 'P -1'
_atom_sites_solution_hydrogens geom
_atom_sites_solution_primary direct
_atom_sites_solution_secondary difmap
_audit_creation_method SHELXL-97
_cell_angle_alpha 88.746(4)
_cell_angle_beta 86.170(4)
_cell_angle_gamma 75.274(4)
_cell_formula_units_Z 2
_cell_length_a 9.3196(5)
_cell_length_b 9.3671(5)
_cell_length_c 14.8298(8)
_cell_measurement_reflns_used 3344
_cell_measurement_temperature 173(2)
_cell_measurement_theta_max 71.21
_cell_measurement_theta_min 2.98
_cell_volume 1249.27(12)
_computing_structure_refinement 'SHELXL-97 (Sheldrick, 1997)'
_computing_structure_solution 'SHELXS-97 (Sheldrick, 1990)'
_diffrn_ambient_temperature 173(2)
_diffrn_measured_fraction_theta_full 0.953
_diffrn_measured_fraction_theta_max 0.951
_diffrn_radiation_monochromator graphite
_diffrn_radiation_source 'fine-focus sealed tube'
_diffrn_radiation_type CuK\a
_diffrn_radiation_wavelength 1.54178
_diffrn_reflns_av_R_equivalents 0.0283
_diffrn_reflns_av_sigmaI/netI 0.0340
_diffrn_reflns_limit_h_max 9
_diffrn_reflns_limit_h_min -11
_diffrn_reflns_limit_k_max 11
_diffrn_reflns_limit_k_min -11
_diffrn_reflns_limit_l_max 17
_diffrn_reflns_limit_l_min -15
_diffrn_reflns_number 6612
_diffrn_reflns_theta_full 66.50
_diffrn_reflns_theta_max 67.50
_diffrn_reflns_theta_min 2.99
_exptl_absorpt_coefficient_mu 0.534
_exptl_absorpt_correction_T_max 1.00
_exptl_absorpt_correction_T_min 0.70
_exptl_absorpt_correction_type multi-scan
_exptl_absorpt_process_details SADABS
_exptl_crystal_colour colorless
_exptl_crystal_density_diffrn 1.222
_exptl_crystal_density_method 'not measured'
_exptl_crystal_description bar
_exptl_crystal_F_000 484
_exptl_crystal_size_max 0.40
_exptl_crystal_size_mid 0.10
_exptl_crystal_size_min 0.08
_refine_diff_density_max 0.150
_refine_diff_density_min -0.132
_refine_diff_density_rms 0.030
_refine_ls_extinction_method none
_refine_ls_goodness_of_fit_ref 1.025
_refine_ls_hydrogen_treatment constr
_refine_ls_matrix_type full
_refine_ls_number_parameters 389
_refine_ls_number_reflns 4286
_refine_ls_number_restraints 119
_refine_ls_restrained_S_all 1.030
_refine_ls_R_factor_all 0.0637
_refine_ls_R_factor_gt 0.0453
_refine_ls_shift/su_max 0.011
_refine_ls_shift/su_mean 0.000
_refine_ls_structure_factor_coef Fsqd
_refine_ls_weighting_details 'calc w=1/[\s^2^(Fo^2^)+(0.0750P)^2^+0.0000P] where P=(Fo^2^+2Fc^2^)/3'
_refine_ls_weighting_scheme calc
_refine_ls_wR_factor_gt 0.1161
_refine_ls_wR_factor_ref 0.1247
_reflns_number_gt 3153
_reflns_number_total 4286
_reflns_threshold_expression >2sigma(I)
_cod_data_source_file c0sc00521e.txt
_cod_data_source_block zhao34
_cod_depositor_comments
;
The following automatic conversions were performed:

'_symmetry_cell_setting' value 'Triclinic' changed to 'triclinic'
according to
/usr/data/users/saulius/automatic-downloads/retrospective/RSC/lib/dictionaries/cif_core.dic
dictionary named 'cif_core.dic' version 2.4.2 from 2011-04-26.

Automatic conversion script
Id: cif_fix_values 2281 2013-09-26 08:29:07Z andrius 
;
_cod_original_sg_symbol_H-M P-1
_cod_database_code 1515469

loop_
_symmetry_equiv_pos_as_xyz
'x, y, z'
'-x, -y, -z'

loop_
_atom_site_label
_atom_site_type_symbol
_atom_site_fract_x
_atom_site_fract_y
_atom_site_fract_z
_atom_site_U_iso_or_equiv
_atom_site_adp_type
_atom_site_occupancy
_atom_site_symmetry_multiplicity
_atom_site_calc_flag
_atom_site_refinement_flags
_atom_site_disorder_assembly
_atom_site_disorder_group
N1 N 0.2402(5) 0.4586(5) 0.3058(2) 0.0574(7) Uani 0.85 1 d PD A 1
N1A N 0.1324(16) 0.8628(15) 0.4051(11) 0.066(5) Uiso 0.15 1 d PD A 2
C1 C 0.2487(4) 0.4650(4) 0.6429(3) 0.0381(7) Uani 0.85 1 d PD A 1
C2 C 0.3601(3) 0.3998(3) 0.57812(14) 0.0418(6) Uani 0.85 1 d PD A 1
H2A H 0.4459 0.3293 0.5965 0.050 Uiso 0.85 1 calc PR A 1
C3 C 0.3481(2) 0.4359(2) 0.48811(13) 0.0426(4) Uani 0.85 1 d PD A 1
H3A H 0.4247 0.3882 0.4453 0.051 Uiso 0.85 1 calc PR A 1
C4 C 0.2258(2) 0.5410(2) 0.45845(12) 0.0398(4) Uani 0.85 1 d PD A 1
C5 C 0.1139(3) 0.6073(3) 0.52226(14) 0.0423(5) Uani 0.85 1 d PD A 1
H5A H 0.0289 0.6788 0.5038 0.051 Uiso 0.85 1 calc PR A 1
C6 C 0.1263(4) 0.5691(3) 0.61271(18) 0.0427(7) Uani 0.85 1 d PD A 1
H6A H 0.0488 0.6155 0.6554 0.051 Uiso 0.85 1 calc PR A 1
C1A C 0.2196(19) 0.493(2) 0.6459(17) 0.031(5) Uiso 0.15 1 d PD A 2
C2A C 0.3311(18) 0.4485(15) 0.5794(9) 0.045(5) Uiso 0.15 1 d PD A 2
H2AA H 0.4195 0.3757 0.5912 0.054 Uiso 0.15 1 calc PR A 2
C3A C 0.3110(14) 0.5136(13) 0.4935(8) 0.041(3) Uiso 0.15 1 d PD A 2
H3AA H 0.3828 0.4802 0.4450 0.049 Uiso 0.15 1 calc PR A 2
C4A C 0.1877(13) 0.6252(13) 0.4800(8) 0.040(2) Uiso 0.15 1 d PD A 2
C5A C 0.0735(19) 0.6639(18) 0.5444(9) 0.061(5) Uiso 0.15 1 d PD A 2
H5AA H -0.0173 0.7325 0.5319 0.073 Uiso 0.15 1 calc PR A 2
C6A C 0.0955(18) 0.6001(16) 0.6273(10) 0.028(4) Uiso 0.15 1 d PD A 2
H6AA H 0.0208 0.6317 0.6745 0.033 Uiso 0.15 1 calc PR A 2
C10 C 0.25861(19) 0.43331(17) 0.74140(10) 0.0404(4) Uani 1 1 d . . .
C11 C 0.21616(19) 0.56405(17) 0.80256(10) 0.0402(4) Uani 1 1 d . A .
C12 C 0.2744(2) 0.68516(18) 0.78404(11) 0.0473(4) Uani 1 1 d . . .
H12A H 0.3431 0.6825 0.7334 0.057 Uiso 1 1 calc R A .
C13 C 0.2345(2) 0.80847(19) 0.83764(12) 0.0553(5) Uani 1 1 d . A .
H13A H 0.2762 0.8897 0.8243 0.066 Uiso 1 1 calc R . .
C14 C 0.1341(2) 0.81439(19) 0.91069(13) 0.0573(5) Uani 1 1 d . . .
H14A H 0.1066 0.8996 0.9479 0.069 Uiso 1 1 calc R A .
C15 C 0.0734(2) 0.6966(2) 0.92988(12) 0.0547(5) Uani 1 1 d . A .
H15A H 0.0034 0.7010 0.9800 0.066 Uiso 1 1 calc R . .
C16 C 0.1144(2) 0.57193(19) 0.87630(11) 0.0466(4) Uani 1 1 d . . .
H16A H 0.0726 0.4909 0.8901 0.056 Uiso 1 1 calc R A .
C20 C 0.30727(18) 0.29465(17) 0.77348(11) 0.0401(4) Uani 1 1 d . A .
C21 C 0.34440(19) 0.26464(17) 0.86957(10) 0.0407(4) Uani 1 1 d . . .
C22 C 0.2844(2) 0.16652(17) 0.92145(11) 0.0468(4) Uani 1 1 d . A .
H22A H 0.2159 0.1211 0.8964 0.056 Uiso 1 1 calc R . .
C23 C 0.3235(2) 0.1339(2) 1.00991(12) 0.0579(5) Uani 1 1 d . . .
H23A H 0.2813 0.0670 1.0451 0.070 Uiso 1 1 calc R A .
C24 C 0.4237(3) 0.1990(2) 1.04639(12) 0.0614(5) Uani 1 1 d . A .
H24A H 0.4504 0.1768 1.1068 0.074 Uiso 1 1 calc R . .
C25 C 0.4846(3) 0.2955(2) 0.99583(14) 0.0619(5) Uani 1 1 d . . .
H25A H 0.5536 0.3399 1.0211 0.074 Uiso 1 1 calc R A .
C26 C 0.4456(2) 0.3281(2) 0.90789(12) 0.0514(4) Uani 1 1 d . A .
H26A H 0.4886 0.3949 0.8732 0.062 Uiso 1 1 calc R . .
C31 C 0.33121(19) 0.16212(17) 0.71486(10) 0.0403(4) Uani 1 1 d . . .
C32 C 0.4641(2) 0.05393(19) 0.71328(12) 0.0496(4) Uani 1 1 d . A .
H32A H 0.5394 0.0626 0.7514 0.060 Uiso 1 1 calc R . .
C33 C 0.4885(2) -0.0674(2) 0.65640(14) 0.0592(5) Uani 1 1 d . . .
H33A H 0.5806 -0.1403 0.6549 0.071 Uiso 1 1 calc R A .
C34 C 0.3778(2) -0.0811(2) 0.60223(13) 0.0605(5) Uani 1 1 d . A .
H34A H 0.3944 -0.1626 0.5624 0.073 Uiso 1 1 calc R . .
C35 C 0.2437(2) 0.0229(2) 0.60583(13) 0.0574(5) Uani 1 1 d . . .
H35A H 0.1671 0.0117 0.5696 0.069 Uiso 1 1 calc R A .
C36 C 0.2199(2) 0.14296(19) 0.66148(11) 0.0474(4) Uani 1 1 d . A .
H36A H 0.1265 0.2138 0.6637 0.057 Uiso 1 1 calc R . .
C41 C 0.2175(2) 0.5750(2) 0.36048(13) 0.0445(5) Uani 0.85 1 d PD A 1
C42 C 0.1888(2) 0.7236(3) 0.32623(14) 0.0455(5) Uani 0.85 1 d PD A 1
C43 C 0.1777(3) 0.8470(3) 0.38113(18) 0.0495(6) Uani 0.85 1 d PD A 1
H43A H 0.1923 0.8339 0.4439 0.059 Uiso 0.85 1 calc PR A 1
C44 C 0.1457(4) 0.9865(5) 0.3442(2) 0.0637(8) Uani 0.85 1 d PD A 1
H44A H 0.1366 1.0693 0.3820 0.076 Uiso 0.85 1 calc PR A 1
C45 C 0.1263(3) 1.0082(3) 0.25177(18) 0.0721(7) Uani 0.85 1 d PD A 1
H45A H 0.1019 1.1053 0.2273 0.087 Uiso 0.85 1 calc PR A 1
C46 C 0.1425(3) 0.8898(3) 0.19683(19) 0.0709(8) Uani 0.85 1 d PD A 1
H46A H 0.1309 0.9053 0.1339 0.085 Uiso 0.85 1 calc PR A 1
C47 C 0.1760(7) 0.7449(5) 0.2318(2) 0.056(3) Uani 0.85 1 d PD A 1
C48 C 0.1958(3) 0.6189(4) 0.17758(16) 0.0684(7) Uani 0.85 1 d PD A 1
H48A H 0.1852 0.6302 0.1144 0.082 Uiso 0.85 1 calc PR A 1
C49 C 0.2302(6) 0.4799(8) 0.2152(2) 0.070(2) Uani 0.85 1 d PD A 1
H49A H 0.2475 0.3965 0.1769 0.084 Uiso 0.85 1 calc PR A 1
C41A C 0.1703(12) 0.7155(12) 0.3946(8) 0.053(3) Uiso 0.15 1 d PD A 2
C42A C 0.1931(13) 0.6521(17) 0.3093(10) 0.060(5) Uiso 0.15 1 d PD A 2
C43A C 0.225(4) 0.498(2) 0.306(3) 0.072(10) Uiso 0.15 1 d PD A 2
H43B H 0.2366 0.4288 0.3538 0.087 Uiso 0.15 1 calc PR A 2
C44A C 0.236(5) 0.473(6) 0.213(2) 0.12(2) Uiso 0.15 1 d PD A 2
H44B H 0.2585 0.3694 0.2036 0.139 Uiso 0.15 1 calc PR A 2
C45A C 0.2273(19) 0.5418(16) 0.1285(12) 0.080(4) Uiso 0.15 1 d PD A 2
H45B H 0.2412 0.4937 0.0717 0.096 Uiso 0.15 1 calc PR A 2
C46A C 0.194(2) 0.6927(18) 0.1420(12) 0.077(5) Uiso 0.15 1 d PD A 2
H46B H 0.1889 0.7587 0.0921 0.093 Uiso 0.15 1 calc PR A 2
C47A C 0.169(5) 0.747(2) 0.2314(14) 0.06(2) Uiso 0.15 1 d PD A 2
C48A C 0.1434(19) 0.905(2) 0.2432(12) 0.068(5) Uiso 0.15 1 d PD A 2
H48B H 0.1407 0.9714 0.1935 0.081 Uiso 0.15 1 calc PR A 2
C49A C 0.123(3) 0.953(3) 0.3325(13) 0.089(12) Uiso 0.15 1 d PD A 2
H49B H 0.1000 1.0564 0.3430 0.106 Uiso 0.15 1 calc PR A 2

loop_
_atom_site_aniso_label
_atom_site_aniso_U_11
_atom_site_aniso_U_22
_atom_site_aniso_U_33
_atom_site_aniso_U_23
_atom_site_aniso_U_13
_atom_site_aniso_U_12
N1 0.0603(17) 0.0743(19) 0.0419(12) -0.0168(14) 0.0025(9) -0.0248(17)
C1 0.0429(16) 0.0383(16) 0.0359(14) 0.0044(12) -0.0059(13) -0.0151(13)
C2 0.0427(13) 0.0380(14) 0.0430(12) 0.0067(9) -0.0016(8) -0.0081(11)
C3 0.0451(11) 0.0427(12) 0.0383(10) -0.0007(8) 0.0023(8) -0.0094(9)
C4 0.0424(11) 0.0440(11) 0.0350(9) -0.0003(8) -0.0041(8) -0.0141(9)
C5 0.0393(11) 0.0461(12) 0.0393(10) 0.0040(10) -0.0058(9) -0.0064(10)
C6 0.0441(17) 0.0440(15) 0.0378(12) -0.0031(11) 0.0002(11) -0.0075(12)
C10 0.0455(9) 0.0421(9) 0.0377(8) 0.0057(6) -0.0066(7) -0.0182(7)
C11 0.0465(9) 0.0383(8) 0.0371(8) 0.0058(6) -0.0107(7) -0.0120(7)
C12 0.0611(12) 0.0439(9) 0.0415(8) 0.0060(7) -0.0097(8) -0.0208(8)
C13 0.0759(14) 0.0410(9) 0.0552(11) 0.0046(8) -0.0198(10) -0.0223(9)
C14 0.0762(14) 0.0434(10) 0.0499(10) -0.0033(7) -0.0200(9) -0.0063(9)
C15 0.0578(12) 0.0598(11) 0.0407(9) 0.0031(8) -0.0068(8) -0.0036(9)
C16 0.0511(10) 0.0454(9) 0.0438(8) 0.0082(7) -0.0074(7) -0.0125(7)
C20 0.0417(9) 0.0405(8) 0.0419(8) 0.0038(6) -0.0046(7) -0.0174(7)
C21 0.0472(10) 0.0362(8) 0.0396(8) 0.0035(6) -0.0089(7) -0.0111(7)
C22 0.0588(11) 0.0378(8) 0.0444(9) 0.0038(7) 0.0003(8) -0.0145(7)
C23 0.0748(14) 0.0467(10) 0.0479(10) 0.0126(8) 0.0041(9) -0.0104(9)
C24 0.0782(14) 0.0576(11) 0.0415(9) 0.0053(8) -0.0162(9) -0.0018(10)
C25 0.0714(14) 0.0583(11) 0.0582(11) 0.0057(9) -0.0288(10) -0.0148(10)
C26 0.0568(11) 0.0498(10) 0.0530(10) 0.0103(8) -0.0186(8) -0.0202(8)
C31 0.0454(9) 0.0399(8) 0.0384(8) 0.0035(6) -0.0038(7) -0.0164(7)
C32 0.0476(10) 0.0503(10) 0.0514(10) 0.0015(7) -0.0088(8) -0.0120(8)
C33 0.0561(12) 0.0514(11) 0.0642(12) -0.0036(9) -0.0037(9) -0.0022(9)
C34 0.0720(14) 0.0533(11) 0.0575(11) -0.0126(9) -0.0067(10) -0.0167(10)
C35 0.0604(12) 0.0593(11) 0.0567(11) -0.0079(9) -0.0138(9) -0.0200(9)
C36 0.0461(10) 0.0488(9) 0.0495(9) -0.0013(7) -0.0081(8) -0.0148(7)
C41 0.0438(11) 0.0578(12) 0.0340(9) 0.0005(9) -0.0054(8) -0.0160(9)
C42 0.0365(11) 0.0664(16) 0.0355(11) 0.0117(11) -0.0071(8) -0.0162(10)
C43 0.0479(15) 0.0593(15) 0.0411(12) 0.0106(10) -0.0094(12) -0.0122(11)
C44 0.0603(18) 0.0633(18) 0.0645(17) 0.0211(13) -0.0089(15) -0.0107(17)
C45 0.0671(17) 0.0814(19) 0.0692(16) 0.0365(14) -0.0167(13) -0.0213(14)
C46 0.0619(16) 0.109(2) 0.0473(15) 0.0327(15) -0.0166(12) -0.0303(15)
C47 0.042(3) 0.098(6) 0.035(3) 0.0185(16) -0.0113(11) -0.030(2)
C48 0.0637(16) 0.113(2) 0.0374(11) 0.0034(16) -0.0078(11) -0.0369(15)
C49 0.068(2) 0.116(4) 0.0341(13) -0.0081(13) -0.0021(10) -0.0377(19)

loop_
_atom_type_symbol
_atom_type_description
_atom_type_scat_dispersion_real
_atom_type_scat_dispersion_imag
_atom_type_scat_source
C C 0.0181 0.0091 'International Tables Vol C Tables 4.2.6.8 and 6.1.1.4'
H H 0.0000 0.0000 'International Tables Vol C Tables 4.2.6.8 and 6.1.1.4'
N N 0.0311 0.0180 'International Tables Vol C Tables 4.2.6.8 and 6.1.1.4'

loop_
_geom_angle_atom_site_label_1
_geom_angle_atom_site_label_2
_geom_angle_atom_site_label_3
_geom_angle
C41 N1 C49 119.8(5)
C41A N1A C49A 120.5(16)
C6 C1 C2 117.2(3)
C6 C1 C10 119.5(3)
C2 C1 C10 123.2(3)
C3 C2 C1 121.1(3)
C2 C3 C4 121.3(2)
C5 C4 C3 118.22(17)
C5 C4 C41 122.58(18)
C3 C4 C41 119.17(18)
C6 C5 C4 120.1(2)
C5 C6 C1 122.0(3)
C6A C1A C2A 119(2)
C6A C1A C10 124.6(14)
C2A C1A C10 115.2(13)
C1A C2A C3A 118.2(16)
C4A C3A C2A 119.7(11)
C5A C4A C3A 121.9(11)
C5A C4A C41A 115.7(10)
C3A C4A C41A 122.5(11)
C6A C5A C4A 117.1(14)
C5A C6A C1A 123.2(17)
C20 C10 C1 121.9(2)
C20 C10 C11 121.87(14)
C1 C10 C11 116.24(19)
C20 C10 C1A 131.8(7)
C1 C10 C1A 12.2(6)
C11 C10 C1A 106.1(6)
C16 C11 C12 118.11(16)
C16 C11 C10 121.97(15)
C12 C11 C10 119.86(15)
C13 C12 C11 121.21(18)
C12 C13 C14 120.01(17)
C13 C14 C15 119.91(17)
C14 C15 C16 120.10(18)
C15 C16 C11 120.65(17)
C10 C20 C31 122.28(14)
C10 C20 C21 121.89(14)
C31 C20 C21 115.81(13)
C22 C21 C26 118.33(15)
C22 C21 C20 120.53(15)
C26 C21 C20 121.05(15)
C21 C22 C23 120.63(18)
C24 C23 C22 119.81(18)
C25 C24 C23 120.24(17)
C24 C25 C26 119.97(19)
C25 C26 C21 121.00(18)
C32 C31 C36 118.42(15)
C32 C31 C20 120.65(15)
C36 C31 C20 120.93(15)
C31 C32 C33 120.73(17)
C34 C33 C32 119.50(18)
C35 C34 C33 120.11(17)
C36 C35 C34 120.42(18)
C35 C36 C31 120.75(17)
N1 C41 C42 122.0(3)
N1 C41 C4 115.9(2)
C42 C41 C4 122.14(19)
C43 C42 C47 118.9(3)
C43 C42 C41 123.25(18)
C47 C42 C41 117.8(3)
C44 C43 C42 120.1(3)
C43 C44 C45 120.9(4)
C46 C45 C44 119.9(3)
C45 C46 C47 121.1(3)
C48 C47 C46 123.2(3)
C48 C47 C42 117.9(4)
C46 C47 C42 118.9(3)
C49 C48 C47 120.7(3)
N1 C49 C48 121.7(5)
N1A C41A C42A 121.3(13)
N1A C41A C4A 116.1(12)
C42A C41A C4A 122.6(11)
C41A C42A C43A 117(2)
C41A C42A C47A 118.8(14)
C43A C42A C47A 124(2)
C44A C43A C42A 102(3)
C45A C44A C43A 144(4)
C46A C45A C44A 108(3)
C45A C46A C47A 118.9(17)
C46A C47A C42A 122.7(16)
C46A C47A C48A 117(2)
C42A C47A C48A 119.1(16)
C49A C48A C47A 115.3(17)
N1A C49A C48A 124(2)

loop_
_geom_bond_atom_site_label_1
_geom_bond_atom_site_label_2
_geom_bond_distance
N1 C41 1.338(4)
N1 C49 1.360(3)
N1A C41A 1.345(12)
N1A C49A 1.348(14)
C1 C6 1.392(5)
C1 C2 1.395(4)
C1 C10 1.488(4)
C2 C3 1.375(3)
C3 C4 1.393(3)
C4 C5 1.390(3)
C4 C41 1.483(2)
C5 C6 1.385(3)
C1A C6A 1.365(15)
C1A C2A 1.374(15)
C1A C10 1.54(3)
C2A C3A 1.403(13)
C3A C4A 1.365(12)
C4A C5A 1.364(13)
C4A C41A 1.502(13)
C5A C6A 1.360(14)
C10 C20 1.350(2)
C10 C11 1.494(2)
C11 C16 1.389(2)
C11 C12 1.392(2)
C12 C13 1.374(2)
C13 C14 1.376(3)
C14 C15 1.379(3)
C15 C16 1.383(3)
C20 C31 1.492(2)
C20 C21 1.493(2)
C21 C22 1.387(2)
C21 C26 1.392(2)
C22 C23 1.392(2)
C23 C24 1.382(3)
C24 C25 1.369(3)
C25 C26 1.384(2)
C31 C32 1.386(2)
C31 C36 1.395(2)
C32 C33 1.393(3)
C33 C34 1.382(3)
C34 C35 1.374(3)
C35 C36 1.372(2)
C41 C42 1.437(3)
C42 C43 1.407(4)
C42 C47 1.419(4)
C43 C44 1.375(4)
C44 C45 1.398(4)
C45 C46 1.362(4)
C46 C47 1.409(5)
C47 C48 1.408(5)
C48 C49 1.375(6)
C41A C42A 1.389(13)
C42A C43A 1.396(15)
C42A C47A 1.44(2)
C43A C44A 1.393(18)
C44A C45A 1.391(18)
C45A C46A 1.385(15)
C46A C47A 1.413(16)
C47A C48A 1.45(2)
C48A C49A 1.39(2)
